data_7129495
loop_
_publ_author_name
'Li, Guobi'
'Smith, Rhett'
'Gembicky, Milan'
'Rheingold, Arnold L.'
'Protasiewicz, John D.'

_publ_section_title
;
 Sterically crowded 1,4-diiodobenzene as a precursor to difunctional
 hypervalent iodine compounds
;
_journal_name_full 'Chemical Communications'
_journal_paper_doi 10.1039/D1CC06486J
_journal_year 2022
_chemical_formula_moiety 'C46 H50 I2, 2(C2 F3 O2)'
_chemical_formula_sum 'C50 H50 F6 I2 O4'
_chemical_formula_weight 1082.70
_space_group_crystal_system triclinic
_space_group_IT_number 2
_space_group_name_Hall '-P 1'
_space_group_name_H-M_alt 'P -1'
_atom_sites_solution_hydrogens geom
_atom_sites_solution_primary direct
_audit_creation_date 2021-05-24
_audit_creation_method
;
Olex2 1.3
(compiled 2020.11.12 svn.r5f609507 for OlexSys, GUI svn.r6272)
;
_audit_update_record
;
2021-11-07 deposited with the CCDC.	2021-12-17 downloaded from the CCDC.
;
_cell_angle_alpha 67.9580(10)
_cell_angle_beta 74.535(2)
_cell_angle_gamma 80.5310(10)
_cell_formula_units_Z 2
_cell_length_a 12.7903(7)
_cell_length_b 14.1970(6)
_cell_length_c 14.4995(8)
_cell_measurement_reflns_used 8181
_cell_measurement_temperature 100
_cell_measurement_theta_max 26.38
_cell_measurement_theta_min 2.51
_cell_volume 2345.9(2)
_computing_cell_refinement 'SAINT V8.40A (Bruker, 2019)'
_computing_data_reduction 'SAINT V8.40A (Bruker, 2019)'
_computing_molecular_graphics 'Olex2 1.3 (Dolomanov et al., 2009)'
_computing_publication_material 'Olex2 1.3 (Dolomanov et al., 2009)'
_computing_structure_refinement 'XL  (Sheldrick, 2008)'
_computing_structure_solution 'SHELXS  (Sheldrick, 2008)'
_diffrn_ambient_temperature 100.0
_diffrn_detector_type 'CCD area detector'
_diffrn_measured_fraction_theta_full 0.997
_diffrn_measured_fraction_theta_max 0.995
_diffrn_measurement_device 'three-circle diffractometer'
_diffrn_measurement_device_type 'Bruker APEX-II CCD'
_diffrn_measurement_method '\f and \w scans'
_diffrn_radiation_type MoK\a
_diffrn_radiation_wavelength 0.71073
_diffrn_reflns_av_R_equivalents 0.0308
_diffrn_reflns_av_unetI/netI 0.0258
_diffrn_reflns_Laue_measured_fraction_full 0.997
_diffrn_reflns_Laue_measured_fraction_max 0.995
_diffrn_reflns_limit_h_max 15
_diffrn_reflns_limit_h_min -15
_diffrn_reflns_limit_k_max 17
_diffrn_reflns_limit_k_min -17
_diffrn_reflns_limit_l_max 18
_diffrn_reflns_limit_l_min -18
_diffrn_reflns_number 40984
_diffrn_reflns_point_group_measured_fraction_full 0.997
_diffrn_reflns_point_group_measured_fraction_max 0.995
_diffrn_reflns_theta_full 25.242
_diffrn_reflns_theta_max 26.392
_diffrn_reflns_theta_min 2.186
_diffrn_source_current 50.0
_diffrn_source_power 2.5
_diffrn_source_voltage 50.0
_diffrn_standards_number 0
_exptl_absorpt_coefficient_mu 1.407
_exptl_absorpt_correction_T_max 0.7454
_exptl_absorpt_correction_T_min 0.6671
_exptl_absorpt_correction_type multi-scan
_exptl_absorpt_process_details
;
SADABS-2016/2 (Bruker,2016/2) was used for absorption correction.
wR2(int) was 0.1310 before and 0.0433 after correction.
The Ratio of minimum to maximum transmission is 0.8950.
The \l/2 correction factor is Not present.
;
_exptl_crystal_colour colourless
_exptl_crystal_colour_primary colourless
_exptl_crystal_density_diffrn 1.533
_exptl_crystal_description needle
_exptl_crystal_F_000 1084
_exptl_crystal_size_max 0.26
_exptl_crystal_size_mid 0.12
_exptl_crystal_size_min 0.08
_refine_diff_density_max 1.065
_refine_diff_density_min -0.787
_refine_diff_density_rms 0.071
_refine_ls_extinction_method none
_refine_ls_goodness_of_fit_ref 1.031
_refine_ls_hydrogen_treatment constr
_refine_ls_matrix_type full
_refine_ls_number_parameters 571
_refine_ls_number_reflns 9576
_refine_ls_number_restraints 0
_refine_ls_restrained_S_all 1.031
_refine_ls_R_factor_all 0.0284
_refine_ls_R_factor_gt 0.0233
_refine_ls_shift/su_max 0.002
_refine_ls_shift/su_mean 0.000
_refine_ls_structure_factor_coef Fsqd
_refine_ls_weighting_details 'w=1/[\s^2^(Fo^2^)+(0.0345P)^2^+1.3492P] where P=(Fo^2^+2Fc^2^)/3'
_refine_ls_weighting_scheme calc
_refine_ls_wR_factor_gt 0.0600
_refine_ls_wR_factor_ref 0.0634
_reflns_Friedel_coverage 0.000
_reflns_number_gt 8537
_reflns_number_total 9576
_reflns_threshold_expression 'I > 2\s(I)'
_cod_data_source_file d1cc06486j2.cif
_cod_data_source_block pro214_0m_a
_cod_database_code 7129495
_shelx_shelxl_version_number 2018/3
_shelx_space_group_comment
;
The symmetry employed for this shelxl refinement is uniquely defined
by the following loop, which should always be used as a source of
symmetry information in preference to the above space-group names.
They are only intended as comments.
;
_shelx_estimated_absorpt_t_max 0.896
_shelx_estimated_absorpt_t_min 0.711
_olex2_refinement_description
;
1. Fixed Uiso
 At 1.2 times of:
  All C(H) groups
 At 1.5 times of:
  All C(H,H,H) groups
2.a Aromatic/amide H refined with riding coordinates:
 C37(H37), C35(H35), C34(H34), C19(H19), C38(H38), C22(H22), C21(H21),
 C12(H12), C30(H30), C18(H18), C28(H28), C31(H31), C10(H10), C9(H9)
2.b Idealised Me refined as rotating group:
 C46(H46A,H46B,H46C), C45(H45A,H45B,H45C), C24(H24A,H24B,H24C), C42(H42A,H42B,
 H42C), C44(H44A,H44B,H44C), C26(H26A,H26B,H26C), C15(H15A,H15B,H15C), C25(H25A,
 H25B,H25C), C41(H41A,H41B,H41C), C40(H40A,H40B,H40C), C16(H16A,H16B,H16C),
 C14(H14A,H14B,H14C)
;
_olex2_submission_special_instructions 'No special instructions were received'

loop_
_space_group_symop_operation_xyz
'x, y, z'
'-x, -y, -z'

loop_
_atom_site_label
_atom_site_type_symbol
_atom_site_fract_x
_atom_site_fract_y
_atom_site_fract_z
_atom_site_U_iso_or_equiv
_atom_site_adp_type
_atom_site_occupancy
_atom_site_site_symmetry_order
_atom_site_calc_flag
_atom_site_refinement_flags_posn
_atom_site_refinement_flags_adp
_atom_site_refinement_flags_occupancy
_atom_site_disorder_assembly
_atom_site_disorder_group
I1 I 0.47585(2) 0.56678(2) 0.35268(2) 0.01594(5) Uani 1 1 d . . . . .
I2 I 1.00040(2) 0.42654(2) 0.15807(2) 0.01701(5) Uani 1 1 d . . . . .
F2 F 0.08795(11) 0.72461(11) 0.42774(11) 0.0338(3) Uani 1 1 d . . . . .
F5 F 1.40102(12) 0.31342(13) 0.08611(12) 0.0416(4) Uani 1 1 d . . . . .
O4 O 1.17943(13) 0.33072(12) 0.09519(13) 0.0279(4) Uani 1 1 d . . . . .
O2 O 0.30723(13) 0.66787(12) 0.41539(13) 0.0278(4) Uani 1 1 d . . . . .
F1 F 0.05204(14) 0.60353(15) 0.57189(16) 0.0734(7) Uani 1 1 d . . . . .
O3 O 1.21449(13) 0.49163(12) -0.00582(13) 0.0286(4) Uani 1 1 d . . . . .
F3 F 0.13810(16) 0.72671(16) 0.55518(15) 0.0615(6) Uani 1 1 d . . . . .
O1 O 0.24510(15) 0.51461(13) 0.51316(15) 0.0379(4) Uani 1 1 d . . . . .
C4 C 0.84011(16) 0.47150(16) 0.21790(16) 0.0163(4) Uani 1 1 d . . . . .
C1 C 0.63502(16) 0.52066(16) 0.29033(16) 0.0157(4) Uani 1 1 d . . . . .
C6 C 0.65950(17) 0.42151(16) 0.28981(16) 0.0166(4) Uani 1 1 d . . . . .
C3 C 0.81634(17) 0.56991(16) 0.21945(16) 0.0167(4) Uani 1 1 d . . . . .
C37 C 0.39942(17) 0.31522(16) 0.30778(17) 0.0203(5) Uani 1 1 d . . . . .
H37 H 0.354046 0.320382 0.263558 0.024 Uiso 1 1 calc R U . . .
F6 F 1.37258(17) 0.2984(2) -0.04357(17) 0.0847(9) Uani 1 1 d . . . . .
C27 C 0.92929(17) 0.28949(15) 0.20001(16) 0.0171(4) Uani 1 1 d . . . . .
C35 C 0.43843(18) 0.25188(17) 0.47334(17) 0.0228(5) Uani 1 1 d . . . . .
H35 H 0.419756 0.212770 0.544066 0.027 Uiso 1 1 calc R U . . .
C5 C 0.76810(17) 0.39586(16) 0.24929(15) 0.0158(4) Uani 1 1 d . . . . .
C7 C 0.54504(17) 0.70780(15) 0.29339(16) 0.0167(4) Uani 1 1 d . . . . .
C2 C 0.70710(17) 0.59730(16) 0.25502(15) 0.0158(4) Uani 1 1 d . . . . .
C36 C 0.36676(17) 0.26083(16) 0.41193(17) 0.0186(4) Uani 1 1 d . . . . .
C20 C 1.12832(17) 0.68942(16) 0.13287(17) 0.0187(4) Uani 1 1 d . . . . .
C33 C 0.56549(16) 0.35539(15) 0.33014(16) 0.0157(4) Uani 1 1 d . . . . .
C34 C 0.53559(17) 0.29828(17) 0.43408(17) 0.0208(5) Uani 1 1 d . . . . .
H34 H 0.582115 0.291301 0.477890 0.025 Uiso 1 1 calc R U . . .
C17 C 0.91309(16) 0.63127(15) 0.18830(16) 0.0165(4) Uani 1 1 d . . . . .
C19 C 1.07006(18) 0.65772(17) 0.23505(17) 0.0222(5) Uani 1 1 d . . . . .
H19 H 1.103981 0.656068 0.286539 0.027 Uiso 1 1 calc R U . . .
C38 C 0.49712(17) 0.36209(16) 0.26729(17) 0.0199(4) Uani 1 1 d . . . . .
H38 H 0.517305 0.398974 0.196124 0.024 Uiso 1 1 calc R U . . .
C22 C 0.96652(17) 0.67056(16) 0.08548(17) 0.0194(4) Uani 1 1 d . . . . .
H22 H 0.930210 0.677803 0.033691 0.023 Uiso 1 1 calc R U . . .
C32 C 0.81653(17) 0.29769(15) 0.23822(16) 0.0163(4) Uani 1 1 d . . . . .
C47 C 0.23689(18) 0.60698(17) 0.47698(17) 0.0216(5) Uani 1 1 d . . . . .
C21 C 1.07257(17) 0.69905(16) 0.05874(17) 0.0203(5) Uani 1 1 d . . . . .
H21 H 1.107745 0.725600 -0.011382 0.024 Uiso 1 1 calc R U . . .
C12 C 0.48345(17) 0.79840(16) 0.28936(16) 0.0187(4) Uani 1 1 d . . . . .
H12 H 0.407402 0.798939 0.317864 0.022 Uiso 1 1 calc R U . . .
C49 C 1.23924(17) 0.40091(17) 0.03333(17) 0.0201(5) Uani 1 1 d . . . . .
C30 C 0.82071(18) 0.12356(16) 0.24583(17) 0.0203(5) Uani 1 1 d . . . . .
H30 H 0.781862 0.065855 0.261709 0.024 Uiso 1 1 calc R U . . .
C18 C 0.96477(17) 0.62884(16) 0.26283(17) 0.0202(4) Uani 1 1 d . . . . .
H18 H 0.927576 0.607349 0.332613 0.024 Uiso 1 1 calc R U . . .
F4 F 1.42065(16) 0.43733(17) -0.0542(2) 0.1224(13) Uani 1 1 d . . . . .
C23 C 1.25090(18) 0.70092(17) 0.10723(17) 0.0230(5) Uani 1 1 d . . . . .
C8 C 0.65679(17) 0.69882(16) 0.25407(16) 0.0166(4) Uani 1 1 d . . . . .
C48 C 0.1272(2) 0.6640(2) 0.50830(18) 0.0296(6) Uani 1 1 d . . . . .
C46 C 0.19148(19) 0.2663(2) 0.53698(19) 0.0298(5) Uani 1 1 d . . . . .
H46A H 0.232061 0.254446 0.589367 0.045 Uiso 1 1 calc R U . . .
H46B H 0.120755 0.237152 0.569306 0.045 Uiso 1 1 calc R U . . .
H46C H 0.180415 0.339686 0.501206 0.045 Uiso 1 1 calc R U . . .
C28 C 0.98829(17) 0.20338(16) 0.18603(16) 0.0185(4) Uani 1 1 d . . . . .
H28 H 1.065052 0.202431 0.161883 0.022 Uiso 1 1 calc R U . . .
C31 C 0.76333(17) 0.21042(16) 0.26118(16) 0.0194(4) Uani 1 1 d . . . . .
H31 H 0.686914 0.210537 0.287642 0.023 Uiso 1 1 calc R U . . .
C29 C 0.93305(18) 0.11759(16) 0.20805(16) 0.0190(4) Uani 1 1 d . . . . .
C10 C 0.64823(18) 0.88212(17) 0.20427(18) 0.0235(5) Uani 1 1 d . . . . .
H10 H 0.685118 0.943061 0.173341 0.028 Uiso 1 1 calc R U . . .
C43 C 0.25639(17) 0.21511(17) 0.45991(17) 0.0220(5) Uani 1 1 d . . . . .
C9 C 0.70809(18) 0.79031(16) 0.20966(17) 0.0210(5) Uani 1 1 d . . . . .
H9 H 0.784492 0.789425 0.183040 0.025 Uiso 1 1 calc R U . . .
C11 C 0.53561(18) 0.88884(17) 0.24251(18) 0.0218(5) Uani 1 1 d . . . . .
C50 C 1.3591(2) 0.3629(2) 0.00554(18) 0.0317(6) Uani 1 1 d . . . . .
C39 C 0.99825(19) 0.02166(16) 0.19208(18) 0.0233(5) Uani 1 1 d . . . . .
C45 C 0.1895(2) 0.2329(2) 0.3806(2) 0.0311(6) Uani 1 1 d . . . . .
H45A H 0.120108 0.201613 0.414733 0.047 Uiso 1 1 calc R U . . .
H45B H 0.230000 0.202093 0.329997 0.047 Uiso 1 1 calc R U . . .
H45C H 0.175730 0.306221 0.346346 0.047 Uiso 1 1 calc R U . . .
C24 C 1.27625(19) 0.77395(19) 0.1528(2) 0.0289(5) Uani 1 1 d . . . . .
H24A H 1.355023 0.779176 0.136114 0.043 Uiso 1 1 calc R U . . .
H24B H 1.249700 0.747898 0.227075 0.043 Uiso 1 1 calc R U . . .
H24C H 1.240214 0.841415 0.124146 0.043 Uiso 1 1 calc R U . . .
C42 C 0.9246(2) -0.05264(18) 0.1913(2) 0.0332(6) Uani 1 1 d . . . . .
H42A H 0.870966 -0.073213 0.256351 0.050 Uiso 1 1 calc R U . . .
H42B H 0.968757 -0.112958 0.181612 0.050 Uiso 1 1 calc R U . . .
H42C H 0.886907 -0.019334 0.135276 0.050 Uiso 1 1 calc R U . . .
C44 C 0.2741(2) 0.09991(18) 0.5157(2) 0.0325(6) Uani 1 1 d . . . . .
H44A H 0.311875 0.088076 0.570050 0.049 Uiso 1 1 calc R U . . .
H44B H 0.318123 0.068111 0.467109 0.049 Uiso 1 1 calc R U . . .
H44C H 0.203542 0.070094 0.545432 0.049 Uiso 1 1 calc R U . . .
C26 C 1.2989(2) 0.7375(2) -0.0074(2) 0.0368(6) Uani 1 1 d . . . . .
H26A H 1.263700 0.804256 -0.039990 0.055 Uiso 1 1 calc R U . . .
H26B H 1.286731 0.688608 -0.035754 0.055 Uiso 1 1 calc R U . . .
H26C H 1.377201 0.743334 -0.020156 0.055 Uiso 1 1 calc R U . . .
C15 C 0.5218(2) 1.0561(2) 0.2687(3) 0.0416(7) Uani 1 1 d . . . . .
H15A H 0.519424 1.020159 0.341534 0.062 Uiso 1 1 calc R U . . .
H15B H 0.480440 1.122299 0.259009 0.062 Uiso 1 1 calc R U . . .
H15C H 0.597516 1.066409 0.231271 0.062 Uiso 1 1 calc R U . . .
C25 C 1.30544(19) 0.59401(19) 0.1559(2) 0.0305(5) Uani 1 1 d . . . . .
H25A H 1.384457 0.597704 0.139397 0.046 Uiso 1 1 calc R U . . .
H25B H 1.287999 0.546118 0.128975 0.046 Uiso 1 1 calc R U . . .
H25C H 1.278383 0.570551 0.230192 0.046 Uiso 1 1 calc R U . . .
C13 C 0.4719(2) 0.99264(18) 0.2285(2) 0.0294(5) Uani 1 1 d . . . . .
C41 C 1.0812(2) 0.05097(18) 0.0892(2) 0.0354(6) Uani 1 1 d . . . . .
H41A H 1.043506 0.090540 0.034373 0.053 Uiso 1 1 calc R U . . .
H41B H 1.118014 -0.010937 0.077137 0.053 Uiso 1 1 calc R U . . .
H41C H 1.134986 0.092023 0.090515 0.053 Uiso 1 1 calc R U . . .
C40 C 1.0570(2) -0.03110(19) 0.2794(2) 0.0333(6) Uani 1 1 d . . . . .
H40A H 1.104942 0.015845 0.279819 0.050 Uiso 1 1 calc R U . . .
H40B H 1.100293 -0.091787 0.269783 0.050 Uiso 1 1 calc R U . . .
H40C H 1.003337 -0.051183 0.344507 0.050 Uiso 1 1 calc R U . . .
C16 C 0.3525(2) 0.9823(2) 0.2831(3) 0.0475(8) Uani 1 1 d . . . . .
H16A H 0.318932 0.944455 0.255561 0.071 Uiso 1 1 calc R U . . .
H16B H 0.314829 1.050171 0.272567 0.071 Uiso 1 1 calc R U . . .
H16C H 0.346952 0.945549 0.356317 0.071 Uiso 1 1 calc R U . . .
C14 C 0.4781(3) 1.0481(2) 0.1130(3) 0.0551(9) Uani 1 1 d . . . . .
H14A H 0.554388 1.056721 0.076696 0.083 Uiso 1 1 calc R U . . .
H14B H 0.438234 1.115148 0.101877 0.083 Uiso 1 1 calc R U . . .
H14C H 0.445752 1.007752 0.087316 0.083 Uiso 1 1 calc R U . . .

loop_
_atom_site_aniso_label
_atom_site_aniso_U_11
_atom_site_aniso_U_22
_atom_site_aniso_U_33
_atom_site_aniso_U_23
_atom_site_aniso_U_13
_atom_site_aniso_U_12
I1 0.01229(7) 0.01463(8) 0.01862(8) -0.00499(5) -0.00152(5) -0.00001(5)
I2 0.01227(7) 0.01460(8) 0.02169(8) -0.00596(6) -0.00048(5) -0.00071(5)
F2 0.0252(8) 0.0450(9) 0.0260(8) -0.0100(6) -0.0096(6) 0.0117(6)
F5 0.0267(8) 0.0659(11) 0.0332(9) -0.0199(8) -0.0147(6) 0.0136(7)
O4 0.0181(8) 0.0217(9) 0.0371(10) -0.0078(7) 0.0015(7) -0.0019(6)
O2 0.0186(8) 0.0234(9) 0.0348(10) -0.0087(7) 0.0016(7) 0.0005(6)
F1 0.0282(10) 0.0583(12) 0.0759(14) 0.0151(10) 0.0198(9) 0.0070(8)
O3 0.0250(9) 0.0212(9) 0.0324(9) -0.0041(7) -0.0033(7) -0.0004(7)
F3 0.0584(12) 0.0893(14) 0.0596(12) -0.0584(11) -0.0308(10) 0.0410(10)
O1 0.0323(10) 0.0228(10) 0.0477(12) -0.0081(8) 0.0026(8) -0.0020(7)
C4 0.0110(10) 0.0185(11) 0.0176(11) -0.0068(8) -0.0010(8) 0.0016(8)
C1 0.0119(10) 0.0170(11) 0.0164(10) -0.0053(8) -0.0022(8) 0.0007(8)
C6 0.0142(10) 0.0168(11) 0.0164(10) -0.0036(8) -0.0034(8) -0.0005(8)
C3 0.0156(11) 0.0175(11) 0.0161(10) -0.0054(8) -0.0027(8) -0.0014(8)
C37 0.0179(11) 0.0215(11) 0.0230(12) -0.0082(9) -0.0064(9) -0.0012(8)
F6 0.0682(14) 0.145(2) 0.0673(14) -0.0821(15) -0.0415(11) 0.0733(14)
C27 0.0184(11) 0.0140(10) 0.0165(10) -0.0026(8) -0.0028(8) -0.0034(8)
C35 0.0220(12) 0.0251(12) 0.0177(11) -0.0024(9) -0.0023(9) -0.0079(9)
C5 0.0151(10) 0.0161(10) 0.0144(10) -0.0035(8) -0.0028(8) -0.0011(8)
C7 0.0174(11) 0.0148(10) 0.0179(11) -0.0046(8) -0.0039(8) -0.0037(8)
C2 0.0156(10) 0.0162(10) 0.0146(10) -0.0049(8) -0.0030(8) -0.0004(8)
C36 0.0155(11) 0.0182(11) 0.0227(11) -0.0093(9) -0.0017(8) -0.0016(8)
C20 0.0166(11) 0.0173(11) 0.0225(11) -0.0075(9) -0.0034(8) -0.0019(8)
C33 0.0121(10) 0.0136(10) 0.0206(11) -0.0074(8) -0.0011(8) 0.0001(7)
C34 0.0170(11) 0.0252(12) 0.0197(11) -0.0054(9) -0.0058(8) -0.0032(8)
C17 0.0132(10) 0.0127(10) 0.0222(11) -0.0065(8) -0.0016(8) 0.0003(7)
C19 0.0196(11) 0.0276(12) 0.0226(12) -0.0120(9) -0.0045(9) -0.0024(9)
C38 0.0207(11) 0.0194(11) 0.0180(11) -0.0050(9) -0.0027(8) -0.0032(8)
C22 0.0186(11) 0.0190(11) 0.0192(11) -0.0029(9) -0.0068(8) -0.0028(8)
C32 0.0159(10) 0.0151(10) 0.0165(10) -0.0045(8) -0.0033(8) 0.0002(8)
C47 0.0177(11) 0.0266(13) 0.0206(11) -0.0092(9) -0.0044(9) 0.0009(9)
C21 0.0184(11) 0.0197(11) 0.0197(11) -0.0040(9) -0.0010(8) -0.0052(8)
C12 0.0154(11) 0.0205(11) 0.0223(11) -0.0093(9) -0.0062(8) 0.0013(8)
C49 0.0181(11) 0.0240(12) 0.0180(11) -0.0089(9) -0.0017(8) -0.0014(9)
C30 0.0195(11) 0.0142(11) 0.0247(12) -0.0045(9) -0.0035(9) -0.0022(8)
C18 0.0202(11) 0.0211(11) 0.0192(11) -0.0095(9) -0.0002(8) -0.0019(8)
F4 0.0233(11) 0.0675(15) 0.163(3) 0.0505(15) 0.0264(13) 0.0034(9)
C23 0.0165(11) 0.0276(12) 0.0254(12) -0.0095(10) -0.0033(9) -0.0044(9)
C8 0.0177(11) 0.0157(10) 0.0174(11) -0.0073(8) -0.0055(8) 0.0021(8)
C48 0.0228(13) 0.0351(14) 0.0209(12) -0.0039(10) -0.0014(9) 0.0046(10)
C46 0.0176(12) 0.0392(15) 0.0329(14) -0.0175(11) 0.0032(10) -0.0057(10)
C28 0.0147(10) 0.0178(11) 0.0184(11) -0.0027(8) -0.0026(8) 0.0008(8)
C31 0.0154(11) 0.0186(11) 0.0211(11) -0.0059(9) -0.0009(8) -0.0010(8)
C29 0.0211(11) 0.0166(11) 0.0161(11) -0.0042(8) -0.0030(8) 0.0018(8)
C10 0.0227(12) 0.0171(11) 0.0309(13) -0.0084(9) -0.0046(9) -0.0040(9)
C43 0.0163(11) 0.0235(12) 0.0258(12) -0.0089(9) -0.0014(9) -0.0053(9)
C9 0.0166(11) 0.0188(11) 0.0276(12) -0.0089(9) -0.0024(9) -0.0029(8)
C11 0.0213(12) 0.0199(11) 0.0278(12) -0.0113(9) -0.0086(9) 0.0014(9)
C50 0.0208(13) 0.0376(15) 0.0219(13) -0.0006(10) 0.0016(10) 0.0037(10)
C39 0.0231(12) 0.0161(11) 0.0271(12) -0.0070(9) -0.0015(9) 0.0007(9)
C45 0.0208(12) 0.0398(15) 0.0363(14) -0.0147(12) -0.0054(10) -0.0105(10)
C24 0.0205(12) 0.0293(13) 0.0389(15) -0.0121(11) -0.0074(10) -0.0055(10)
C42 0.0300(14) 0.0237(13) 0.0465(16) -0.0184(11) -0.0020(11) 0.0003(10)
C44 0.0232(13) 0.0262(13) 0.0427(15) -0.0078(11) -0.0002(11) -0.0092(10)
C26 0.0185(13) 0.0563(18) 0.0307(14) -0.0100(12) -0.0004(10) -0.0102(11)
C15 0.0306(15) 0.0274(14) 0.078(2) -0.0315(15) -0.0144(14) 0.0029(11)
C25 0.0186(12) 0.0358(14) 0.0395(15) -0.0161(12) -0.0099(10) 0.0040(10)
C13 0.0261(13) 0.0180(12) 0.0469(16) -0.0142(11) -0.0107(11) 0.0022(9)
C41 0.0358(15) 0.0201(12) 0.0387(15) -0.0110(11) 0.0092(11) 0.0021(10)
C40 0.0313(14) 0.0250(13) 0.0400(15) -0.0090(11) -0.0116(11) 0.0082(10)
C16 0.0235(14) 0.0263(14) 0.097(3) -0.0314(16) -0.0110(15) 0.0059(11)
C14 0.073(2) 0.0275(16) 0.059(2) -0.0068(14) -0.0297(18) 0.0161(15)

loop_
_atom_type_symbol
_atom_type_description
_atom_type_scat_dispersion_real
_atom_type_scat_dispersion_imag
_atom_type_scat_source
C C 0.0033 0.0016 'International Tables Vol C Tables 4.2.6.8 and 6.1.1.4'
H H 0.0000 0.0000 'International Tables Vol C Tables 4.2.6.8 and 6.1.1.4'
F F 0.0171 0.0103 'International Tables Vol C Tables 4.2.6.8 and 6.1.1.4'
I I -0.4742 1.8119 'International Tables Vol C Tables 4.2.6.8 and 6.1.1.4'
O O 0.0106 0.0060 'International Tables Vol C Tables 4.2.6.8 and 6.1.1.4'

loop_
_geom_angle_atom_site_label_1
_geom_angle_atom_site_label_2
_geom_angle_atom_site_label_3
_geom_angle
_geom_angle_site_symmetry_1
_geom_angle_site_symmetry_3
_geom_angle_publ_flag
C1 I1 C7 80.94(8) . . ?
C27 I2 C4 81.08(8) . . ?
C3 C4 I2 118.96(15) . . ?
C3 C4 C5 127.62(19) . . ?
C5 C4 I2 113.39(15) . . ?
C6 C1 I1 119.93(15) . . ?
C6 C1 C2 127.04(19) . . ?
C2 C1 I1 113.01(15) . . ?
C1 C6 C5 116.48(19) . . ?
C1 C6 C33 115.96(18) . . ?
C5 C6 C33 127.53(19) . . ?
C4 C3 C2 116.39(19) . . ?
C4 C3 C17 115.16(18) . . ?
C2 C3 C17 128.34(19) . . ?
C36 C37 H37 119.3 . . ?
C38 C37 H37 119.3 . . ?
C38 C37 C36 121.4(2) . . ?
C32 C27 I2 112.43(15) . . ?
C28 C27 I2 122.45(16) . . ?
C28 C27 C32 125.05(19) . . ?
C36 C35 H35 119.0 . . ?
C34 C35 H35 119.0 . . ?
C34 C35 C36 121.9(2) . . ?
C4 C5 C6 116.05(19) . . ?
C4 C5 C32 115.78(18) . . ?
C6 C5 C32 128.14(19) . . ?
C12 C7 I1 122.55(15) . . ?
C12 C7 C8 125.23(19) . . ?
C8 C7 I1 112.11(15) . . ?
C1 C2 C3 116.29(19) . . ?
C1 C2 C8 115.47(18) . . ?
C3 C2 C8 128.11(19) . . ?
C37 C36 C35 117.18(19) . . ?
C37 C36 C43 122.64(19) . . ?
C35 C36 C43 120.16(19) . . ?
C19 C20 C23 120.14(19) . . ?
C21 C20 C19 117.2(2) . . ?
C21 C20 C23 122.3(2) . . ?
C34 C33 C6 120.67(19) . . ?
C38 C33 C6 119.96(19) . . ?
C38 C33 C34 118.67(19) . . ?
C35 C34 C33 120.2(2) . . ?
C35 C34 H34 119.9 . . ?
C33 C34 H34 119.9 . . ?
C22 C17 C3 120.30(19) . . ?
C18 C17 C3 119.20(19) . . ?
C18 C17 C22 118.81(19) . . ?
C20 C19 H19 119.0 . . ?
C18 C19 C20 121.9(2) . . ?
C18 C19 H19 119.0 . . ?
C37 C38 H38 119.7 . . ?
C33 C38 C37 120.6(2) . . ?
C33 C38 H38 119.7 . . ?
C17 C22 H22 119.8 . . ?
C21 C22 C17 120.3(2) . . ?
C21 C22 H22 119.8 . . ?
C27 C32 C5 117.14(18) . . ?
C31 C32 C27 115.06(19) . . ?
C31 C32 C5 127.80(19) . . ?
O2 C47 C48 111.8(2) . . ?
O1 C47 O2 129.4(2) . . ?
O1 C47 C48 118.7(2) . . ?
C20 C21 H21 119.3 . . ?
C22 C21 C20 121.3(2) . . ?
C22 C21 H21 119.3 . . ?
C7 C12 H12 120.8 . . ?
C7 C12 C11 118.4(2) . . ?
C11 C12 H12 120.8 . . ?
O4 C49 C50 113.1(2) . . ?
O3 C49 O4 129.1(2) . . ?
O3 C49 C50 117.8(2) . . ?
C31 C30 H30 118.6 . . ?
C31 C30 C29 122.7(2) . . ?
C29 C30 H30 118.6 . . ?
C17 C18 H18 120.0 . . ?
C19 C18 C17 120.0(2) . . ?
C19 C18 H18 120.0 . . ?
C20 C23 C24 111.13(19) . . ?
C20 C23 C25 106.94(18) . . ?
C24 C23 C25 108.68(19) . . ?
C26 C23 C20 112.29(19) . . ?
C26 C23 C24 109.5(2) . . ?
C26 C23 C25 108.2(2) . . ?
C7 C8 C2 117.76(18) . . ?
C7 C8 C9 115.45(19) . . ?
C9 C8 C2 126.55(19) . . ?
F2 C48 F3 104.8(2) . . ?
F2 C48 C47 112.04(19) . . ?
F1 C48 F2 108.3(2) . . ?
F1 C48 F3 105.9(2) . . ?
F1 C48 C47 113.7(2) . . ?
F3 C48 C47 111.6(2) . . ?
H46A C46 H46B 109.5 . . ?
H46A C46 H46C 109.5 . . ?
H46B C46 H46C 109.5 . . ?
C43 C46 H46A 109.5 . . ?
C43 C46 H46B 109.5 . . ?
C43 C46 H46C 109.5 . . ?
C27 C28 H28 120.6 . . ?
C27 C28 C29 118.8(2) . . ?
C29 C28 H28 120.6 . . ?
C32 C31 H31 119.5 . . ?
C30 C31 C32 120.9(2) . . ?
C30 C31 H31 119.5 . . ?
C30 C29 C28 117.43(19) . . ?
C30 C29 C39 123.50(19) . . ?
C28 C29 C39 119.06(19) . . ?
C9 C10 H10 118.6 . . ?
C9 C10 C11 122.7(2) . . ?
C11 C10 H10 118.6 . . ?
C36 C43 C46 108.30(18) . . ?
C36 C43 C45 112.47(19) . . ?
C36 C43 C44 109.23(18) . . ?
C45 C43 C46 108.13(19) . . ?
C45 C43 C44 108.99(19) . . ?
C44 C43 C46 109.7(2) . . ?
C8 C9 H9 119.8 . . ?
C10 C9 C8 120.5(2) . . ?
C10 C9 H9 119.8 . . ?
C12 C11 C10 117.7(2) . . ?
C12 C11 C13 121.5(2) . . ?
C10 C11 C13 120.8(2) . . ?
F5 C50 F6 105.2(2) . . ?
F5 C50 C49 113.08(19) . . ?
F6 C50 C49 112.3(2) . . ?
F4 C50 F5 107.4(3) . . ?
F4 C50 F6 106.0(3) . . ?
F4 C50 C49 112.2(2) . . ?
C42 C39 C29 111.78(19) . . ?
C42 C39 C41 107.6(2) . . ?
C41 C39 C29 110.10(18) . . ?
C40 C39 C29 108.23(19) . . ?
C40 C39 C42 109.1(2) . . ?
C40 C39 C41 110.1(2) . . ?
C43 C45 H45A 109.5 . . ?
C43 C45 H45B 109.5 . . ?
C43 C45 H45C 109.5 . . ?
H45A C45 H45B 109.5 . . ?
H45A C45 H45C 109.5 . . ?
H45B C45 H45C 109.5 . . ?
C23 C24 H24A 109.5 . . ?
C23 C24 H24B 109.5 . . ?
C23 C24 H24C 109.5 . . ?
H24A C24 H24B 109.5 . . ?
H24A C24 H24C 109.5 . . ?
H24B C24 H24C 109.5 . . ?
C39 C42 H42A 109.5 . . ?
C39 C42 H42B 109.5 . . ?
C39 C42 H42C 109.5 . . ?
H42A C42 H42B 109.5 . . ?
H42A C42 H42C 109.5 . . ?
H42B C42 H42C 109.5 . . ?
C43 C44 H44A 109.5 . . ?
C43 C44 H44B 109.5 . . ?
C43 C44 H44C 109.5 . . ?
H44A C44 H44B 109.5 . . ?
H44A C44 H44C 109.5 . . ?
H44B C44 H44C 109.5 . . ?
C23 C26 H26A 109.5 . . ?
C23 C26 H26B 109.5 . . ?
C23 C26 H26C 109.5 . . ?
H26A C26 H26B 109.5 . . ?
H26A C26 H26C 109.5 . . ?
H26B C26 H26C 109.5 . . ?
H15A C15 H15B 109.5 . . ?
H15A C15 H15C 109.5 . . ?
H15B C15 H15C 109.5 . . ?
C13 C15 H15A 109.5 . . ?
C13 C15 H15B 109.5 . . ?
C13 C15 H15C 109.5 . . ?
C23 C25 H25A 109.5 . . ?
C23 C25 H25B 109.5 . . ?
C23 C25 H25C 109.5 . . ?
H25A C25 H25B 109.5 . . ?
H25A C25 H25C 109.5 . . ?
H25B C25 H25C 109.5 . . ?
C11 C13 C14 107.8(2) . . ?
C15 C13 C11 110.3(2) . . ?
C15 C13 C14 109.4(2) . . ?
C16 C13 C11 112.0(2) . . ?
C16 C13 C15 108.9(2) . . ?
C16 C13 C14 108.3(2) . . ?
C39 C41 H41A 109.5 . . ?
C39 C41 H41B 109.5 . . ?
C39 C41 H41C 109.5 . . ?
H41A C41 H41B 109.5 . . ?
H41A C41 H41C 109.5 . . ?
H41B C41 H41C 109.5 . . ?
C39 C40 H40A 109.5 . . ?
C39 C40 H40B 109.5 . . ?
C39 C40 H40C 109.5 . . ?
H40A C40 H40B 109.5 . . ?
H40A C40 H40C 109.5 . . ?
H40B C40 H40C 109.5 . . ?
C13 C16 H16A 109.5 . . ?
C13 C16 H16B 109.5 . . ?
C13 C16 H16C 109.5 . . ?
H16A C16 H16B 109.5 . . ?
H16A C16 H16C 109.5 . . ?
H16B C16 H16C 109.5 . . ?
C13 C14 H14A 109.5 . . ?
C13 C14 H14B 109.5 . . ?
C13 C14 H14C 109.5 . . ?
H14A C14 H14B 109.5 . . ?
H14A C14 H14C 109.5 . . ?
H14B C14 H14C 109.5 . . ?

loop_
_geom_bond_atom_site_label_1
_geom_bond_atom_site_label_2
_geom_bond_distance
_geom_bond_site_symmetry_2
_geom_bond_publ_flag
I1 C1 2.101(2) . ?
I1 C7 2.101(2) . ?
I2 C4 2.098(2) . ?
I2 C27 2.093(2) . ?
F2 C48 1.332(3) . ?
F5 C50 1.319(3) . ?
O4 C49 1.264(3) . ?
O2 C47 1.266(3) . ?
F1 C48 1.310(3) . ?
O3 C49 1.222(3) . ?
F3 C48 1.349(3) . ?
O1 C47 1.214(3) . ?
C4 C3 1.388(3) . ?
C4 C5 1.394(3) . ?
C1 C6 1.393(3) . ?
C1 C2 1.399(3) . ?
C6 C5 1.402(3) . ?
C6 C33 1.501(3) . ?
C3 C2 1.399(3) . ?
C3 C17 1.502(3) . ?
C37 H37 0.9500 . ?
C37 C36 1.395(3) . ?
C37 C38 1.392(3) . ?
F6 C50 1.322(3) . ?
C27 C32 1.403(3) . ?
C27 C28 1.381(3) . ?
C35 H35 0.9500 . ?
C35 C36 1.400(3) . ?
C35 C34 1.383(3) . ?
C5 C32 1.477(3) . ?
C7 C12 1.383(3) . ?
C7 C8 1.394(3) . ?
C2 C8 1.475(3) . ?
C36 C43 1.529(3) . ?
C20 C19 1.405(3) . ?
C20 C21 1.396(3) . ?
C20 C23 1.533(3) . ?
C33 C34 1.397(3) . ?
C33 C38 1.392(3) . ?
C34 H34 0.9500 . ?
C17 C22 1.399(3) . ?
C17 C18 1.397(3) . ?
C19 H19 0.9500 . ?
C19 C18 1.383(3) . ?
C38 H38 0.9500 . ?
C22 H22 0.9500 . ?
C22 C21 1.391(3) . ?
C32 C31 1.398(3) . ?
C47 C48 1.547(3) . ?
C21 H21 0.9500 . ?
C12 H12 0.9500 . ?
C12 C11 1.393(3) . ?
C49 C50 1.537(3) . ?
C30 H30 0.9500 . ?
C30 C31 1.389(3) . ?
C30 C29 1.395(3) . ?
C18 H18 0.9500 . ?
F4 C50 1.308(3) . ?
C23 C24 1.534(3) . ?
C23 C26 1.524(3) . ?
C23 C25 1.549(3) . ?
C8 C9 1.400(3) . ?
C46 H46A 0.9800 . ?
C46 H46B 0.9800 . ?
C46 H46C 0.9800 . ?
C46 C43 1.543(3) . ?
C28 H28 0.9500 . ?
C28 C29 1.399(3) . ?
C31 H31 0.9500 . ?
C29 C39 1.537(3) . ?
C10 H10 0.9500 . ?
C10 C9 1.385(3) . ?
C10 C11 1.400(3) . ?
C43 C45 1.534(3) . ?
C43 C44 1.537(3) . ?
C9 H9 0.9500 . ?
C11 C13 1.531(3) . ?
C39 C42 1.531(3) . ?
C39 C41 1.536(3) . ?
C39 C40 1.529(3) . ?
C45 H45A 0.9800 . ?
C45 H45B 0.9800 . ?
C45 H45C 0.9800 . ?
C24 H24A 0.9800 . ?
C24 H24B 0.9800 . ?
C24 H24C 0.9800 . ?
C42 H42A 0.9800 . ?
C42 H42B 0.9800 . ?
C42 H42C 0.9800 . ?
C44 H44A 0.9800 . ?
C44 H44B 0.9800 . ?
C44 H44C 0.9800 . ?
C26 H26A 0.9800 . ?
C26 H26B 0.9800 . ?
C26 H26C 0.9800 . ?
C15 H15A 0.9800 . ?
C15 H15B 0.9800 . ?
C15 H15C 0.9800 . ?
C15 C13 1.530(3) . ?
C25 H25A 0.9800 . ?
C25 H25B 0.9800 . ?
C25 H25C 0.9800 . ?
C13 C16 1.524(4) . ?
C13 C14 1.545(4) . ?
C41 H41A 0.9800 . ?
C41 H41B 0.9800 . ?
C41 H41C 0.9800 . ?
C40 H40A 0.9800 . ?
C40 H40B 0.9800 . ?
C40 H40C 0.9800 . ?
C16 H16A 0.9800 . ?
C16 H16B 0.9800 . ?
C16 H16C 0.9800 . ?
C14 H14A 0.9800 . ?
C14 H14B 0.9800 . ?
C14 H14C 0.9800 . ?

loop_
_geom_torsion_atom_site_label_1
_geom_torsion_atom_site_label_2
_geom_torsion_atom_site_label_3
_geom_torsion_atom_site_label_4
_geom_torsion
_geom_torsion_site_symmetry_1
_geom_torsion_site_symmetry_2
_geom_torsion_site_symmetry_3
_geom_torsion_site_symmetry_4
_geom_torsion_publ_flag
I1 C1 C6 C5 -178.39(15) . . . . ?
I1 C1 C6 C33 3.3(3) . . . . ?
I1 C1 C2 C3 175.36(15) . . . . ?
I1 C1 C2 C8 -8.3(2) . . . . ?
I1 C7 C12 C11 -175.77(16) . . . . ?
I1 C7 C8 C2 2.9(2) . . . . ?
I1 C7 C8 C9 177.71(15) . . . . ?
I2 C4 C3 C2 176.61(15) . . . . ?
I2 C4 C3 C17 -6.9(3) . . . . ?
I2 C4 C5 C6 -179.85(15) . . . . ?
I2 C4 C5 C32 1.8(2) . . . . ?
I2 C27 C32 C5 -3.9(2) . . . . ?
I2 C27 C32 C31 175.92(15) . . . . ?
I2 C27 C28 C29 -174.62(15) . . . . ?
O4 C49 C50 F5 -54.9(3) . . . . ?
O4 C49 C50 F6 64.0(3) . . . . ?
O4 C49 C50 F4 -176.6(3) . . . . ?
O2 C47 C48 F2 56.6(3) . . . . ?
O2 C47 C48 F1 179.8(2) . . . . ?
O2 C47 C48 F3 -60.5(3) . . . . ?
O3 C49 C50 F5 125.3(2) . . . . ?
O3 C49 C50 F6 -115.8(3) . . . . ?
O3 C49 C50 F4 3.6(4) . . . . ?
O1 C47 C48 F2 -124.1(2) . . . . ?
O1 C47 C48 F1 -0.9(3) . . . . ?
O1 C47 C48 F3 118.7(3) . . . . ?
C4 C3 C2 C1 3.4(3) . . . . ?
C4 C3 C2 C8 -172.3(2) . . . . ?
C4 C3 C17 C22 74.7(3) . . . . ?
C4 C3 C17 C18 -90.4(2) . . . . ?
C4 C5 C32 C27 1.5(3) . . . . ?
C4 C5 C32 C31 -178.3(2) . . . . ?
C1 C6 C5 C4 2.5(3) . . . . ?
C1 C6 C5 C32 -179.3(2) . . . . ?
C1 C6 C33 C34 -88.3(2) . . . . ?
C1 C6 C33 C38 82.0(3) . . . . ?
C1 C2 C8 C7 3.7(3) . . . . ?
C1 C2 C8 C9 -170.5(2) . . . . ?
C6 C1 C2 C3 -3.0(3) . . . . ?
C6 C1 C2 C8 173.3(2) . . . . ?
C6 C5 C32 C27 -176.7(2) . . . . ?
C6 C5 C32 C31 3.5(4) . . . . ?
C6 C33 C34 C35 168.7(2) . . . . ?
C6 C33 C38 C37 -168.6(2) . . . . ?
C3 C4 C5 C6 -2.0(3) . . . . ?
C3 C4 C5 C32 179.7(2) . . . . ?
C3 C2 C8 C7 179.5(2) . . . . ?
C3 C2 C8 C9 5.3(4) . . . . ?
C3 C17 C22 C21 -160.0(2) . . . . ?
C3 C17 C18 C19 160.4(2) . . . . ?
C37 C36 C43 C46 -117.5(2) . . . . ?
C37 C36 C43 C45 2.0(3) . . . . ?
C37 C36 C43 C44 123.1(2) . . . . ?
C27 C32 C31 C30 -0.2(3) . . . . ?
C27 C28 C29 C30 -1.7(3) . . . . ?
C27 C28 C29 C39 179.67(19) . . . . ?
C35 C36 C43 C46 60.5(3) . . . . ?
C35 C36 C43 C45 179.9(2) . . . . ?
C35 C36 C43 C44 -58.9(3) . . . . ?
C5 C4 C3 C2 -1.2(3) . . . . ?
C5 C4 C3 C17 175.3(2) . . . . ?
C5 C6 C33 C34 93.6(3) . . . . ?
C5 C6 C33 C38 -96.1(3) . . . . ?
C5 C32 C31 C30 179.6(2) . . . . ?
C7 C12 C11 C10 -1.4(3) . . . . ?
C7 C12 C11 C13 175.7(2) . . . . ?
C7 C8 C9 C10 -1.7(3) . . . . ?
C2 C1 C6 C5 -0.2(3) . . . . ?
C2 C1 C6 C33 -178.5(2) . . . . ?
C2 C3 C17 C22 -109.3(3) . . . . ?
C2 C3 C17 C18 85.7(3) . . . . ?
C2 C8 C9 C10 172.7(2) . . . . ?
C36 C37 C38 C33 0.3(3) . . . . ?
C36 C35 C34 C33 -0.6(3) . . . . ?
C20 C19 C18 C17 -0.4(3) . . . . ?
C33 C6 C5 C4 -179.4(2) . . . . ?
C33 C6 C5 C32 -1.2(4) . . . . ?
C34 C35 C36 C37 2.7(3) . . . . ?
C34 C35 C36 C43 -175.3(2) . . . . ?
C34 C33 C38 C37 1.8(3) . . . . ?
C17 C3 C2 C1 -172.5(2) . . . . ?
C17 C3 C2 C8 11.7(4) . . . . ?
C17 C22 C21 C20 0.0(3) . . . . ?
C19 C20 C21 C22 -5.1(3) . . . . ?
C19 C20 C23 C24 -56.1(3) . . . . ?
C19 C20 C23 C26 -179.1(2) . . . . ?
C19 C20 C23 C25 62.4(3) . . . . ?
C38 C37 C36 C35 -2.5(3) . . . . ?
C38 C37 C36 C43 175.4(2) . . . . ?
C38 C33 C34 C35 -1.7(3) . . . . ?
C22 C17 C18 C19 -4.8(3) . . . . ?
C32 C27 C28 C29 2.1(3) . . . . ?
C21 C20 C19 C18 5.3(3) . . . . ?
C21 C20 C23 C24 130.8(2) . . . . ?
C21 C20 C23 C26 7.8(3) . . . . ?
C21 C20 C23 C25 -110.7(2) . . . . ?
C12 C7 C8 C2 -173.4(2) . . . . ?
C12 C7 C8 C9 1.5(3) . . . . ?
C12 C11 C13 C15 129.0(2) . . . . ?
C12 C11 C13 C16 7.5(3) . . . . ?
C12 C11 C13 C14 -111.5(3) . . . . ?
C30 C29 C39 C42 17.1(3) . . . . ?
C30 C29 C39 C41 136.6(2) . . . . ?
C30 C29 C39 C40 -103.1(3) . . . . ?
C18 C17 C22 C21 5.0(3) . . . . ?
C23 C20 C19 C18 -168.2(2) . . . . ?
C23 C20 C21 C22 168.2(2) . . . . ?
C8 C7 C12 C11 0.1(3) . . . . ?
C28 C27 C32 C5 179.0(2) . . . . ?
C28 C27 C32 C31 -1.1(3) . . . . ?
C28 C29 C39 C42 -164.4(2) . . . . ?
C28 C29 C39 C41 -44.9(3) . . . . ?
C28 C29 C39 C40 75.5(3) . . . . ?
C31 C30 C29 C28 0.5(3) . . . . ?
C31 C30 C29 C39 179.0(2) . . . . ?
C29 C30 C31 C32 0.5(3) . . . . ?
C10 C11 C13 C15 -53.9(3) . . . . ?
C10 C11 C13 C16 -175.4(2) . . . . ?
C10 C11 C13 C14 65.5(3) . . . . ?
C9 C10 C11 C12 1.2(3) . . . . ?
C9 C10 C11 C13 -175.9(2) . . . . ?
C11 C10 C9 C8 0.4(4) . . . . ?
